data_7203120
loop_
_publ_author_name
'Imakubo, Tatsuro'
'Shirahata, Takashi'
'Herv\'e, Katel'
'Ouahab, Lahc\`ene'

_publ_section_title
;
 Supramolecular organic conductors based on diiodo-TTFs and spherical
 halide ion X--(X = Cl, Br)
;
_journal_issue 2
_journal_name_full 'Journal of Materials Chemistry'
_journal_page_first 162
_journal_paper_doi 10.1039/b512036e
_journal_volume 16
_journal_year 2006
_chemical_formula_sum 'C17 H10 Cl3 I4 S4 Se8'
_chemical_formula_weight 1588.12
_chemical_name_systematic
;
?
;
_space_group_IT_number 15
_symmetry_cell_setting monoclinic
_symmetry_space_group_name_Hall '-C 2yc'
_symmetry_space_group_name_H-M 'C 1 2/c 1'
_atom_sites_solution_hydrogens geom
_atom_sites_solution_primary direct
_atom_sites_solution_secondary difmap
_audit_creation_method SHELXL-97
_cell_angle_alpha 90.00
_cell_angle_beta 95.721(7)
_cell_angle_gamma 90.00
_cell_formula_units_Z 4
_cell_length_a 7.876(3)
_cell_length_b 14.217(5)
_cell_length_c 30.851(11)
_cell_measurement_reflns_used 2409
_cell_measurement_temperature 293(2)
_cell_measurement_theta_max 26.41
_cell_measurement_theta_min 2.65
_cell_volume 3437(2)
_computing_cell_refinement 'Bruker SMART'
_computing_data_collection 'Bruker SMART'
_computing_data_reduction 'Bruker SAINT'
_computing_molecular_graphics 'Bruker SHELXTL'
_computing_publication_material 'Bruker SHELXTL'
_computing_structure_refinement 'SHELXL-97 (Sheldrick, 1997)'
_computing_structure_solution 'SHELXS-97 (Sheldrick, 1990)'
_diffrn_ambient_temperature 293(2)
_diffrn_measured_fraction_theta_full 0.985
_diffrn_measured_fraction_theta_max 0.985
_diffrn_measurement_device_type 'CCD area detector'
_diffrn_measurement_method 'phi and omega scans'
_diffrn_radiation_monochromator graphite
_diffrn_radiation_source 'fine-focus sealed tube'
_diffrn_radiation_type MoK\a
_diffrn_radiation_wavelength 0.71073
_diffrn_reflns_av_R_equivalents 0.0978
_diffrn_reflns_av_sigmaI/netI 0.1415
_diffrn_reflns_limit_h_max 10
_diffrn_reflns_limit_h_min -10
_diffrn_reflns_limit_k_max 18
_diffrn_reflns_limit_k_min -14
_diffrn_reflns_limit_l_max 41
_diffrn_reflns_limit_l_min -39
_diffrn_reflns_number 11625
_diffrn_reflns_theta_full 28.43
_diffrn_reflns_theta_max 28.43
_diffrn_reflns_theta_min 2.87
_exptl_absorpt_coefficient_mu 12.588
_exptl_absorpt_correction_type none
_exptl_crystal_colour black
_exptl_crystal_density_diffrn 3.069
_exptl_crystal_density_meas 0
_exptl_crystal_density_method 'not measured'
_exptl_crystal_description plate
_exptl_crystal_F_000 2844
_exptl_crystal_size_max 0.20
_exptl_crystal_size_mid 0.20
_exptl_crystal_size_min 0.05
_refine_diff_density_max 3.735
_refine_diff_density_min -2.249
_refine_diff_density_rms 0.481
_refine_ls_extinction_method none
_refine_ls_goodness_of_fit_ref 1.100
_refine_ls_hydrogen_treatment mixed
_refine_ls_matrix_type full
_refine_ls_number_parameters 173
_refine_ls_number_reflns 4264
_refine_ls_number_restraints 0
_refine_ls_restrained_S_all 1.100
_refine_ls_R_factor_all 0.1525
_refine_ls_R_factor_gt 0.1135
_refine_ls_shift/su_max 0.010
_refine_ls_shift/su_mean 0.001
_refine_ls_structure_factor_coef Fsqd
_refine_ls_weighting_details 'calc w=1/[\s^2^(Fo^2^)+(0.0930P)^2^+388.2758P] where P=(Fo^2^+2Fc^2^)/3'
_refine_ls_weighting_scheme calc
_refine_ls_wR_factor_gt 0.2782
_refine_ls_wR_factor_ref 0.3006
_reflns_number_gt 2802
_reflns_number_total 4264
_reflns_threshold_expression >2sigma(I)
_cod_data_source_file b512036e.txt
_cod_data_source_block rt21
_cod_depositor_comments
;
The following automatic conversions were performed:
'_symmetry_cell_setting' value 'Monoclinic' changed to 'monoclinic'
according to '/home/saulius/struct/CIF-dictionaries/cif_core.dic'
dictionary named 'cif_core.dic' version 2.4.1 from 2010-06-29.

Automatic conversion script
Id: cif_fix_enum 1527 2010-12-29 10:47:43Z saulius 
;
_cod_original_sg_symbol_H-M C2/c
_cod_database_code 7203120

loop_
_symmetry_equiv_pos_as_xyz
'x, y, z'
'-x, y, -z+1/2'
'x+1/2, y+1/2, z'
'-x+1/2, y+1/2, -z+1/2'
'-x, -y, -z'
'x, -y, z-1/2'
'-x+1/2, -y+1/2, -z'
'x+1/2, -y+1/2, z-1/2'

loop_
_atom_site_label
_atom_site_type_symbol
_atom_site_fract_x
_atom_site_fract_y
_atom_site_fract_z
_atom_site_U_iso_or_equiv
_atom_site_adp_type
_atom_site_occupancy
_atom_site_symmetry_multiplicity
_atom_site_calc_flag
_atom_site_refinement_flags
_atom_site_disorder_assembly
_atom_site_disorder_group
I2 I 1.39664(19) 0.59841(13) 1.12646(6) 0.0446(5) Uani 1 1 d . . .
I1 I 1.01106(18) 0.47765(11) 1.16361(5) 0.0360(4) Uani 1 1 d . . .
Se4 Se 0.9256(3) 0.70459(17) 0.93700(7) 0.0334(5) Uani 1 1 d . B .
Se1 Se 0.8195(3) 0.54136(16) 1.06318(7) 0.0314(5) Uani 1 1 d . . .
Se3 Se 0.5922(3) 0.60574(17) 0.96754(7) 0.0344(5) Uani 1 1 d . B .
Se2 Se 1.1518(3) 0.64199(16) 1.03265(7) 0.0323(5) Uani 1 1 d . . .
S2 S 0.7339(8) 0.7644(4) 0.8486(2) 0.0406(13) Uani 1 1 d . B .
S1 S 0.3729(7) 0.6562(5) 0.8821(2) 0.0400(13) Uani 1 1 d . . .
C2 C 1.161(3) 0.5872(15) 1.0889(7) 0.031(4) Uani 1 1 d . . .
C1 C 1.025(3) 0.5457(15) 1.1024(6) 0.028(4) Uani 1 1 d . . .
C5 C 0.575(3) 0.6657(14) 0.9114(7) 0.030(4) Uani 1 1 d . B .
C6 C 0.716(3) 0.7074(14) 0.8990(7) 0.031(4) Uani 1 1 d . . .
C3 C 0.919(3) 0.6131(16) 1.0187(7) 0.031(4) Uani 1 1 d . B .
C4 C 0.825(2) 0.6384(14) 0.9814(6) 0.026(4) Uani 1 1 d . . .
Cl2 Cl 0.3249(17) 0.4243(12) 0.7623(4) 0.127(5) Uani 1 1 d . . .
Cl1 Cl 0.0000 0.6289(7) 0.7500 0.049(2) Uani 1 2 d S . .
C9 C 0.5000 0.356(4) 0.7500 0.072(13) Uani 1 2 d S . .
H9 H 0.4648 0.3158 0.7253 0.086 Uiso 1 1 d R . .
C8 C 0.559(6) 0.711(5) 0.8178(12) 0.15(3) Uani 1 1 d . . .
H8A H 0.4929 0.7639 0.8057 0.180 Uiso 1 1 calc R A 1
H8B H 0.6098 0.6833 0.7934 0.180 Uiso 1 1 calc R A 1
C7A C 0.439(6) 0.648(4) 0.8256(17) 0.044(13) Uani 0.50 1 d P B 1
H7A1 H 0.4812 0.5852 0.8210 0.053 Uiso 0.50 1 calc PR B 1
H7A2 H 0.3391 0.6579 0.8048 0.053 Uiso 0.50 1 calc PR B 1
C7B C 0.390(5) 0.706(5) 0.831(2) 0.057(17) Uani 0.50 1 d P B 2
H7B1 H 0.3188 0.6708 0.8095 0.068 Uiso 0.50 1 calc PR B 2
H7B2 H 0.3446 0.7698 0.8312 0.068 Uiso 0.50 1 calc PR B 2

loop_
_atom_site_aniso_label
_atom_site_aniso_U_11
_atom_site_aniso_U_22
_atom_site_aniso_U_33
_atom_site_aniso_U_23
_atom_site_aniso_U_13
_atom_site_aniso_U_12
I2 0.0300(7) 0.0499(10) 0.0531(10) 0.0107(8) -0.0004(6) -0.0082(7)
I1 0.0360(7) 0.0361(8) 0.0363(8) 0.0046(6) 0.0050(5) -0.0069(6)
Se4 0.0265(9) 0.0374(12) 0.0365(12) 0.0093(9) 0.0036(8) -0.0089(9)
Se1 0.0263(9) 0.0322(12) 0.0361(11) 0.0076(9) 0.0046(8) -0.0086(8)
Se3 0.0272(10) 0.0355(12) 0.0404(12) 0.0085(10) 0.0025(8) -0.0123(9)
Se2 0.0245(9) 0.0356(12) 0.0370(12) 0.0062(9) 0.0046(8) -0.0093(8)
S2 0.044(3) 0.036(3) 0.041(3) 0.012(3) -0.001(2) -0.007(3)
S1 0.025(2) 0.039(3) 0.054(4) 0.004(3) -0.004(2) -0.003(2)
C2 0.029(9) 0.028(11) 0.034(11) 0.009(9) -0.001(8) -0.011(8)
C1 0.031(9) 0.033(11) 0.022(9) 0.003(8) 0.005(7) -0.010(8)
C5 0.043(11) 0.018(9) 0.031(11) 0.000(8) 0.013(8) -0.012(8)
C6 0.035(10) 0.014(9) 0.045(13) -0.001(9) 0.012(9) -0.003(8)
C3 0.032(10) 0.033(11) 0.031(11) 0.004(9) 0.012(8) -0.010(9)
C4 0.018(8) 0.029(10) 0.030(10) -0.008(8) 0.004(7) -0.020(7)
Cl2 0.100(9) 0.174(15) 0.111(10) 0.029(9) 0.025(7) 0.047(10)
Cl1 0.081(6) 0.038(5) 0.029(4) 0.000 0.009(4) 0.000
C9 0.08(3) 0.06(3) 0.07(3) 0.000 -0.01(2) 0.000
C8 0.12(4) 0.28(8) 0.04(2) 0.03(3) -0.04(2) -0.11(5)
C7A 0.03(2) 0.05(3) 0.06(3) -0.02(3) 0.01(2) -0.03(2)
C7B 0.008(18) 0.09(5) 0.08(4) -0.02(4) 0.013(19) 0.00(2)

loop_
_atom_type_symbol
_atom_type_description
_atom_type_scat_dispersion_real
_atom_type_scat_dispersion_imag
_atom_type_scat_source
C C 0.0033 0.0016 'International Tables Vol C Tables 4.2.6.8 and 6.1.1.4'
H H 0.0000 0.0000 'International Tables Vol C Tables 4.2.6.8 and 6.1.1.4'
Cl Cl 0.1484 0.1585 'International Tables Vol C Tables 4.2.6.8 and 6.1.1.4'
S S 0.1246 0.1234 'International Tables Vol C Tables 4.2.6.8 and 6.1.1.4'
Se Se -0.0929 2.2259 'International Tables Vol C Tables 4.2.6.8 and 6.1.1.4'
I I -0.4742 1.8119 'International Tables Vol C Tables 4.2.6.8 and 6.1.1.4'

loop_
_geom_angle_atom_site_label_1
_geom_angle_atom_site_label_2
_geom_angle_atom_site_label_3
_geom_angle
_geom_angle_site_symmetry_1
_geom_angle_site_symmetry_3
_geom_angle_publ_flag
C4 Se4 C6 93.2(8) . . ?
C1 Se1 C3 93.2(9) . . ?
C4 Se3 C5 94.2(9) . . ?
C3 Se2 C2 93.9(9) . . ?
C8 S2 C6 98.5(16) . . ?
C7B S1 C5 106.5(16) . . ?
C7B S1 C7A 30(3) . . ?
C5 S1 C7A 99.4(17) . . ?
C1 C2 Se2 120.7(15) . . ?
C1 C2 I2 124.0(16) . . ?
Se2 C2 I2 115.2(9) . . ?
C2 C1 Se1 118.2(15) . . ?
C2 C1 I1 126.4(15) . . ?
Se1 C1 I1 115.4(9) . . ?
C6 C5 S1 128.3(18) . . ?
C6 C5 Se3 117.6(17) . . ?
S1 C5 Se3 114.1(10) . . ?
C5 C6 S2 126.0(18) . . ?
C5 C6 Se4 120.0(17) . . ?
S2 C6 Se4 114.0(11) . . ?
C4 C3 Se2 124.9(14) . . ?
C4 C3 Se1 121.2(15) . . ?
Se2 C3 Se1 113.9(11) . . ?
C3 C4 Se3 124.0(14) . . ?
C3 C4 Se4 120.9(13) . . ?
Se3 C4 Se4 115.0(10) . . ?
Cl2 C9 Cl2 113(3) . 2_656 ?
C7A C8 C7B 39(4) . . ?
C7A C8 S2 136(4) . . ?
C7B C8 S2 124(4) . . ?
C8 C7A S1 113(4) . . ?
C8 C7B S1 116(4) . . ?

loop_
_geom_bond_atom_site_label_1
_geom_bond_atom_site_label_2
_geom_bond_distance
_geom_bond_site_symmetry_2
_geom_bond_publ_flag
I2 C2 2.09(2) . ?
I1 C1 2.134(19) . ?
Se4 C4 1.898(19) . ?
Se4 C6 1.93(2) . ?
Se1 C1 1.92(2) . ?
Se1 C3 1.94(2) . ?
Se3 C4 1.898(17) . ?
Se3 C5 1.92(2) . ?
Se2 C3 1.89(2) . ?
Se2 C2 1.90(2) . ?
S2 C8 1.77(4) . ?
S2 C6 1.77(2) . ?
S1 C7B 1.75(7) . ?
S1 C5 1.75(2) . ?
S1 C7A 1.87(5) . ?
C2 C1 1.33(3) . ?
C5 C6 1.35(3) . ?
C3 C4 1.35(3) . ?
Cl2 C9 1.76(3) . ?
C9 Cl2 1.76(3) 2_656 ?
C8 C7A 1.34(6) . ?
C8 C7B 1.43(6) . ?
